data_1507315
loop_
_publ_author_name
'Konstantinova, Lidia S.'
'Rakitin, Oleg A.'
'Rees, Charles W.'
'Souvorova, Ljudmila I.'
'Golovanov, Denis G.'
'Lyssenko, Konstantin A.'

_publ_section_title
;
 Unprecedented conversion of triethylamine and disulfur dichloride into a
 thienopentathiepin and a heptathiocane.
;
_journal_issue 11
_journal_name_full 'Organic letters'
_journal_page_first 1939
_journal_page_last 1942
_journal_paper_doi 10.1021/ol034513x
_journal_volume 5
_journal_year 2003
_chemical_formula_moiety 'C6 H11 N S7'
_chemical_formula_sum 'C6 H11 N S7'
_chemical_formula_weight 321.58
_chemical_name_common methylene[1,2,3,4,5,6,7]-heptathiocane
_chemical_name_systematic
; 
 ? 
;
_space_group_IT_number 33
_symmetry_cell_setting orthorhombic
_symmetry_space_group_name_Hall 'P 2c -2n'
_symmetry_space_group_name_H-M 'P n a 21'
_atom_sites_solution_hydrogens difmap
_atom_sites_solution_primary direct
_atom_sites_solution_secondary difmap
_audit_creation_method SHELXL-97
_cell_angle_alpha 90.00
_cell_angle_beta 90.00
_cell_angle_gamma 90.00
_cell_formula_units_Z 4
_cell_length_a 12.099(2)
_cell_length_b 7.6540(15)
_cell_length_c 14.849(3)
_cell_measurement_reflns_used 24
_cell_measurement_temperature 293(2)
_cell_measurement_theta_max 15
_cell_measurement_theta_min 3
_cell_volume 1375.1(4)
_computing_cell_refinement 'Bruker XSCANS'
_computing_data_collection 'Bruker XSCANS'
_computing_data_reduction 'Bruker SHELXTL'
_computing_molecular_graphics 'Bruker SHELXTL'
_computing_publication_material 'Bruker SHELXTL'
_computing_structure_refinement 'SHELXL-97 (Sheldrick, 1997)'
_computing_structure_solution 'SHELXS-97 (Sheldrick, 1990)'
_diffrn_ambient_temperature 293(2)
_diffrn_measured_fraction_theta_full 1.000
_diffrn_measured_fraction_theta_max 1.000
_diffrn_measurement_device_type 'Nonius CAD4'
_diffrn_measurement_method '\q/2\q scans'
_diffrn_radiation_monochromator graphite
_diffrn_radiation_source 'fine-focus sealed tube'
_diffrn_radiation_type MoK\a
_diffrn_radiation_wavelength 0.71073
_diffrn_reflns_av_R_equivalents 0.0220
_diffrn_reflns_av_sigmaI/netI 0.0320
_diffrn_reflns_limit_h_max 17
_diffrn_reflns_limit_h_min -14
_diffrn_reflns_limit_k_max 10
_diffrn_reflns_limit_k_min -9
_diffrn_reflns_limit_l_max 17
_diffrn_reflns_limit_l_min -20
_diffrn_reflns_number 3332
_diffrn_reflns_theta_full 30.00
_diffrn_reflns_theta_max 30.00
_diffrn_reflns_theta_min 2.74
_diffrn_standards_decay_% 2
_diffrn_standards_interval_count 98
_diffrn_standards_number 2
_exptl_absorpt_coefficient_mu 1.111
_exptl_absorpt_correction_type none
_exptl_crystal_density_diffrn 1.553
_exptl_crystal_density_method 'not measured'
_exptl_crystal_F_000 664
_exptl_crystal_size_max 0.3
_exptl_crystal_size_mid 0.22
_exptl_crystal_size_min 0.18
_refine_diff_density_max 0.535
_refine_diff_density_min -0.404
_refine_diff_density_rms 0.083
_refine_ls_abs_structure_details 'Flack H D (1983), Acta Cryst. A39, 876-881'
_refine_ls_abs_structure_Flack 0.2(2)
_refine_ls_extinction_coef 0.0063(12)
_refine_ls_extinction_expression Fc^*^=kFc[1+0.001xFc^2^\l^3^/sin(2\q)]^-1/4^
_refine_ls_extinction_method SHELXL
_refine_ls_goodness_of_fit_ref 1.046
_refine_ls_hydrogen_treatment refall
_refine_ls_matrix_type full
_refine_ls_number_parameters 132
_refine_ls_number_reflns 3229
_refine_ls_number_restraints 2
_refine_ls_restrained_S_all 1.050
_refine_ls_R_factor_all 0.0768
_refine_ls_R_factor_gt 0.0439
_refine_ls_shift/su_max 0.001
_refine_ls_shift/su_mean 0.000
_refine_ls_structure_factor_coef Fsqd
_refine_ls_weighting_details 'calc w=1/[\s^2^(Fo^2^)+(0.0747P)^2^+0.0100P] where P=(Fo^2^+2Fc^2^)/3'
_refine_ls_weighting_scheme calc
_refine_ls_wR_factor_gt 0.1072
_refine_ls_wR_factor_ref 0.1212
_reflns_number_gt 2241
_reflns_number_total 3229
_reflns_threshold_expression >2sigma(I)
_cod_data_source_file ol034513xsi20030418_073525.cif
_cod_data_source_block heptas
_cod_depositor_comments
;
The following automatic conversions were performed:

'_symmetry_cell_setting' value 'Orthorhombic' changed to
'orthorhombic' according to
/home/saulius/struct/CIF-dictionaries/cif_core.dic dictionary named
'cif_core.dic' version 2.4.1 from 2010-06-29.

Automatic conversion script
Id: cif_fix_values 1715 2011-07-08 13:25:40Z adriana 
;
_cod_original_cell_volume 1375.1(5)
_cod_original_sg_symbol_H-M 'P n a 2(1)'
_cod_database_code 1507315

loop_
_symmetry_equiv_pos_as_xyz
'x, y, z'
'-x, -y, z+1/2'
'x+1/2, -y+1/2, z'
'-x+1/2, y+1/2, z+1/2'

loop_
_atom_site_label
_atom_site_type_symbol
_atom_site_fract_x
_atom_site_fract_y
_atom_site_fract_z
_atom_site_U_iso_or_equiv
_atom_site_adp_type
_atom_site_occupancy
_atom_site_symmetry_multiplicity
_atom_site_calc_flag
_atom_site_refinement_flags
S1 S -0.14050(8) -0.19423(14) -0.10976(8) 0.0548(3) Uani 1 1 d .
S2 S 0.02987(8) -0.20227(14) -0.11008(9) 0.0581(3) Uani 1 1 d .
S3 S 0.07957(9) -0.41479(16) -0.03775(8) 0.0633(3) Uani 1 1 d .
S4 S 0.11954(9) -0.60722(17) -0.12607(11) 0.0724(4) Uani 1 1 d .
S5 S -0.01747(12) -0.75919(17) -0.14403(13) 0.0821(4) Uani 1 1 d .
S6 S -0.10538(12) -0.66143(17) -0.25009(11) 0.0757(4) Uani 1 1 d .
S7 S -0.23234(9) -0.50883(16) -0.20002(9) 0.0647(3) Uani 1 1 d .
C5 C -0.2076(4) -0.1801(7) -0.2792(4) 0.0631(11) Uani 1 1 d .
C1 C -0.2983(5) -0.3548(10) -0.3990(4) 0.0881(18) Uani 1 1 d .
H1A H -0.2581 -0.4548 -0.3758 0.106 Uiso 1 1 calc R
H1B H -0.2881 -0.3525 -0.4637 0.106 Uiso 1 1 calc R
C2 C -0.4184(5) -0.3793(14) -0.3793(6) 0.115(3) Uani 1 1 d .
H2A H -0.4436 -0.4861 -0.4063 0.173 Uiso 1 1 calc R
H2B H -0.4595 -0.2829 -0.4036 0.173 Uiso 1 1 calc R
H2C H -0.4294 -0.3846 -0.3153 0.173 Uiso 1 1 calc R
C3 C -0.2484(11) -0.0271(13) -0.4206(6) 0.162(5) Uani 1 1 d D
H3A H -0.1745 0.0223 -0.4208 0.195 Uiso 1 1 calc R
H3B H -0.2682 -0.0558 -0.4821 0.195 Uiso 1 1 calc R
C4 C -0.3241(9) 0.0956(16) -0.3854(6) 0.159(5) Uani 1 1 d D
H4A H -0.3230 0.1993 -0.4217 0.238 Uiso 1 1 calc R
H4B H -0.3036 0.1246 -0.3247 0.238 Uiso 1 1 calc R
H4C H -0.3970 0.0464 -0.3857 0.238 Uiso 1 1 calc R
N1 N -0.2506(4) -0.1967(7) -0.3609(3) 0.0786(12) Uani 1 1 d .
C6 C -0.1917(3) -0.2922(5) -0.2082(3) 0.0524(9) Uani 1 1 d .
H1 H -0.190(4) -0.061(7) -0.270(4) 0.061(12) Uiso 1 1 d .

loop_
_atom_site_aniso_label
_atom_site_aniso_U_11
_atom_site_aniso_U_22
_atom_site_aniso_U_33
_atom_site_aniso_U_23
_atom_site_aniso_U_13
_atom_site_aniso_U_12
S1 0.0484(5) 0.0620(6) 0.0540(5) -0.0013(5) -0.0015(5) 0.0110(4)
S2 0.0478(5) 0.0564(5) 0.0701(6) 0.0128(5) -0.0045(6) -0.0010(4)
S3 0.0595(6) 0.0716(7) 0.0589(6) 0.0093(5) -0.0076(5) 0.0136(5)
S4 0.0540(6) 0.0695(7) 0.0936(10) -0.0050(7) 0.0002(6) 0.0148(5)
S5 0.0793(7) 0.0494(6) 0.1176(11) 0.0105(7) -0.0099(8) 0.0046(6)
S6 0.0769(8) 0.0639(7) 0.0865(9) -0.0185(7) -0.0086(7) 0.0061(6)
S7 0.0487(5) 0.0611(6) 0.0843(8) 0.0050(6) 0.0000(6) -0.0063(5)
C5 0.063(2) 0.065(3) 0.062(3) 0.009(2) -0.012(2) 0.009(2)
C1 0.093(4) 0.119(5) 0.052(3) -0.020(3) -0.004(3) 0.009(4)
C2 0.083(4) 0.171(7) 0.092(5) -0.017(5) -0.009(4) -0.001(5)
C3 0.248(12) 0.152(8) 0.087(5) -0.006(5) -0.072(7) 0.112(8)
C4 0.202(11) 0.189(11) 0.085(6) 0.040(6) -0.057(7) -0.017(10)
N1 0.095(3) 0.081(3) 0.060(2) 0.004(2) -0.018(2) 0.010(2)
C6 0.0463(18) 0.053(2) 0.058(2) 0.0002(18) -0.0008(18) 0.0025(16)

loop_
_atom_type_symbol
_atom_type_description
_atom_type_scat_dispersion_real
_atom_type_scat_dispersion_imag
_atom_type_scat_source
C C 0.0033 0.0016 'International Tables Vol C Tables 4.2.6.8 and 6.1.1.4'
H H 0.0000 0.0000 'International Tables Vol C Tables 4.2.6.8 and 6.1.1.4'
N N 0.0061 0.0033 'International Tables Vol C Tables 4.2.6.8 and 6.1.1.4'
S S 0.1246 0.1234 'International Tables Vol C Tables 4.2.6.8 and 6.1.1.4'

loop_
_geom_angle_atom_site_label_1
_geom_angle_atom_site_label_2
_geom_angle_atom_site_label_3
_geom_angle
C6 S1 S2 109.75(14)
S3 S2 S1 108.50(7)
S4 S3 S2 107.98(8)
S3 S4 S5 107.70(8)
S6 S5 S4 108.35(9)
S5 S6 S7 108.45(10)
C6 S7 S6 107.71(15)
N1 C5 C6 134.3(5)
N1 C1 C2 114.5(6)
C4 C3 N1 109.3(10)
C5 N1 C1 126.2(5)
C5 N1 C3 115.4(5)
C1 N1 C3 118.4(5)
C5 C6 S7 127.7(4)
C5 C6 S1 115.0(3)
S7 C6 S1 116.7(3)

loop_
_geom_bond_atom_site_label_1
_geom_bond_atom_site_label_2
_geom_bond_distance
S1 C6 1.756(5)
S1 S2 2.0623(14)
S2 S3 2.0399(16)
S3 S4 2.0305(19)
S4 S5 2.0425(19)
S5 S6 2.042(2)
S6 S7 2.0680(18)
S7 C6 1.734(4)
C5 N1 1.327(7)
C5 C6 1.372(7)
C1 N1 1.455(8)
C1 C2 1.494(9)
C3 C4 1.412(11)
C3 N1 1.572(11)

loop_
_cod_related_entry_id
_cod_related_entry_code
_cod_related_entry_database
1 9407529 ChemSpider
